data_2105959
loop_
_publ_author_name
'Aksenov, Sergey M.'
'Rastsvetaeva, Ramiza K.'
'Chukanov, Nikita V.'
'Kolitsch, Uwe'

_publ_section_title
;
 Structure of calcinaksite KNa[Ca(H~2~O)][Si~4~O~l0~], the first hydrous
 member of the litidionite group of silicates with [Si~8~O~20~]^8{-^}
 tubes
;
_journal_coeditor_code BP5069
_journal_issue 4
_journal_name_full 'Acta Crystallographica Section B'
_journal_page_first 768
_journal_page_last 775
_journal_paper_doi 10.1107/S2052520614012992
_journal_volume 70
_journal_year 2014
_chemical_formula_sum 'Ca K Na O11 Si4'
_chemical_formula_weight 392.5
_space_group_IT_number 2
_symmetry_cell_setting triclinic
_symmetry_space_group_name_Hall '-P 1'
_symmetry_space_group_name_H-M 'P -1'
_cell_angle_alpha 102.23(2)
_cell_angle_beta 100.34(2)
_cell_angle_gamma 115.09(3)
_cell_formula_units_Z 2
_cell_length_a 7.021(2)
_cell_length_b 8.250(3)
_cell_length_c 10.145(2)
_cell_measurement_reflns_used 1903
_cell_measurement_temperature 293
_cell_measurement_theta_max 57.37
_cell_measurement_theta_min 4.31
_cell_volume 495.4(3)
_computing_cell_refinement
;
CrysAlisPro, Agilent Technologies,
Version 1.171.34.49 (release 20-01-2011 CrysAlis171 .NET)
(compiled Jan 20 2011,15:58:25)
;
_computing_data_collection
;
CrysAlisPro, Agilent Technologies,
Version 1.171.34.49 (release 20-01-2011 CrysAlis171 .NET)
(compiled Jan 20 2011,15:58:25)
;
_computing_data_reduction
;
CrysAlisPro, Agilent Technologies,
Version 1.171.34.49 (release 20-01-2011 CrysAlis171 .NET)
(compiled Jan 20 2011,15:58:25)
;
_diffrn_ambient_temperature 293
_diffrn_detector_area_resol_mean 16.0628
_diffrn_measured_fraction_theta_full 0.98
_diffrn_measured_fraction_theta_max 0.79
_diffrn_measurement_device 'four-cycle diffractometer'
_diffrn_measurement_device_type 'Xcalibur, Sapphire3'
_diffrn_measurement_method '\w scans'
_diffrn_radiation_monochromator graphite
_diffrn_radiation_source 'Enhance (Mo) X-ray Source'
_diffrn_radiation_type 'Mo K\a'
_diffrn_radiation_wavelength 0.7107
_diffrn_reflns_av_R_equivalents 0.0725
_diffrn_reflns_av_sigmaI/netI 0.1595
_diffrn_reflns_limit_h_max 12
_diffrn_reflns_limit_h_min -16
_diffrn_reflns_limit_k_max 19
_diffrn_reflns_limit_k_min -16
_diffrn_reflns_limit_l_max 23
_diffrn_reflns_limit_l_min -23
_diffrn_reflns_number 24923
_diffrn_reflns_theta_full 34.06
_diffrn_reflns_theta_max 57.55
_diffrn_reflns_theta_min 4.32
_exptl_absorpt_coefficient_mu 1.623
_exptl_absorpt_correction_T_max 1
_exptl_absorpt_correction_T_min 0.737
_exptl_absorpt_correction_type multi-scan
_exptl_absorpt_process_details
;
CrysAlisPro, Agilent Technologies,
Version 1.171.34.49 (release 20-01-2011 CrysAlis171 .NET)
(compiled Jan 20 2011,15:58:25)
Empirical absorption correction using spherical harmonics,
 implemented in SCALE3 ABSPACK scaling algorithm.
;
_exptl_crystal_density_diffrn 2.5096
_exptl_crystal_F_000 388
_exptl_crystal_size_max 0.25
_exptl_crystal_size_mid 0.18
_exptl_crystal_size_min 0.13
_refine_diff_density_max 0.54
_refine_diff_density_min -0.51
_refine_ls_extinction_coef -11E2(4)
_refine_ls_extinction_method 'B-C type 1 Gaussian isotropic (Becker & Coppens, 1974)'
_refine_ls_goodness_of_fit_ref 1.06
_refine_ls_number_constraints 0
_refine_ls_number_parameters 164
_refine_ls_number_reflns 3057
_refine_ls_number_restraints 0
_refine_ls_R_factor_all 0.0527
_refine_ls_R_factor_gt 0.0527
_refine_ls_shift/su_max 0.0474
_refine_ls_shift/su_mean 0.0086
_refine_ls_structure_factor_coef F
_refine_ls_weighting_details w=1/(\s^2^(F)+0.0025000002F^2^)
_refine_ls_weighting_scheme sigma
_refine_ls_wR_factor_gt 0.0752
_refine_ls_wR_factor_ref 0.0752
_reflns_number_gt 3057
_reflns_number_total 11109
_reflns_threshold_expression I>3\s(I)
_cod_data_source_file bp5069sup1.cf
_cod_data_source_block I
_cod_original_formula_sum 'Ca1 K1 Na1 O11 Si4'
_cod_database_code 2105959
_cod_database_fobs_code 2105959

loop_
_symmetry_equiv_pos_site_id
_symmetry_equiv_pos_as_xyz
1 x,y,z
2 -x,-y,-z

loop_
_atom_site_type_symbol
_atom_site_label
_atom_site_fract_x
_atom_site_fract_y
_atom_site_fract_z
_atom_site_U_iso_or_equiv
_atom_site_adp_type
_atom_site_calc_flag
_atom_site_occupancy
_atom_site_symmetry_multiplicity
Ca Ca1 0.25729(13) 0.73567(11) 0.08326(7) 0.0171(3) Uani d 1 2
K K -0.14714(16) 0.20147(13) 0.49142(10) 0.0263(3) Uani d 1 2
Si Si1 0.11132(17) 0.39963(13) 0.24679(10) 0.0138(3) Uani d 1 2
Na Na 0.7505(3) 0.6953(3) 0.08325(18) 0.0255(7) Uani d 1 2
Si Si2 0.57768(17) 0.71073(13) 0.36451(10) 0.0144(3) Uani d 1 2
Si Si3 0.25070(17) 1.10137(13) 0.30732(10) 0.0141(3) Uani d 1 2
Si Si4 0.33754(17) 0.61793(14) -0.24708(10) 0.0150(3) Uani d 1 2
O O1 -0.0968(4) 0.3939(4) 0.3013(3) 0.0183(10) Uani d 1 2
O O2 0.1242(5) 0.8828(4) 0.2283(3) 0.0205(10) Uani d 1 2
O O3 0.3028(5) 0.4210(4) -0.3485(3) 0.0224(11) Uani d 1 2
O O4 0.1143(5) 1.2081(4) 0.2586(3) 0.0239(11) Uani d 1 2
O O5 0.2893(5) 1.1384(4) 0.4772(3) 0.0215(10) Uani d 1 2
O O6 0.5844(5) 0.8104(4) 0.2484(3) 0.0224(11) Uani d 1 2
O O7 0.3270(5) 0.5800(4) 0.3673(3) 0.0217(10) Uani d 1 2
O O8 0.4969(5) 1.2081(4) 0.2892(3) 0.0207(10) Uani d 1 2
O O9 0.4137(5) 0.6427(4) -0.0846(3) 0.0207(11) Uani d 1 2
O O10 0.0952(5) 0.4206(4) 0.0948(3) 0.0192(10) Uani d 1 2
O O_wat 0.2839(8) 0.9805(5) -0.0292(4) 0.0529(19) Uani d 1 2

loop_
_atom_site_aniso_label
_atom_site_aniso_U_11
_atom_site_aniso_U_22
_atom_site_aniso_U_33
_atom_site_aniso_U_12
_atom_site_aniso_U_13
_atom_site_aniso_U_23
_atom_site_aniso_type_symbol
Ca1 0.0181(3) 0.0208(3) 0.0150(3) 0.0113(3) 0.0056(2) 0.0058(2) Ca
K 0.0280(5) 0.0229(4) 0.0297(4) 0.0111(3) 0.0089(4) 0.0145(3) K
Si1 0.0139(4) 0.0146(4) 0.0164(4) 0.0075(3) 0.0066(3) 0.0081(3) Si
Na 0.0205(8) 0.0322(9) 0.0243(8) 0.0133(7) 0.0074(7) 0.0080(7) Na
Si2 0.0148(4) 0.0142(4) 0.0143(4) 0.0066(3) 0.0049(3) 0.0054(3) Si
Si3 0.0149(4) 0.0133(4) 0.0150(4) 0.0065(3) 0.0055(3) 0.0061(3) Si
Si4 0.0140(4) 0.0163(4) 0.0167(4) 0.0073(3) 0.0063(3) 0.0075(3) Si
O1 0.0135(11) 0.0249(12) 0.0204(11) 0.0100(10) 0.0072(9) 0.0115(10) O
O2 0.0221(13) 0.0148(10) 0.0228(12) 0.0072(10) 0.0090(10) 0.0047(9) O
O3 0.0207(14) 0.0201(12) 0.0267(13) 0.0119(11) 0.0059(11) 0.0045(10) O
O4 0.0227(14) 0.0213(12) 0.0318(15) 0.0128(11) 0.0077(12) 0.0124(11) O
O5 0.0269(14) 0.0191(11) 0.0148(11) 0.0072(11) 0.0068(10) 0.0064(9) O
O6 0.0227(13) 0.0266(13) 0.0202(12) 0.0109(11) 0.0085(10) 0.0123(10) O
O7 0.0161(12) 0.0247(12) 0.0210(12) 0.0071(10) 0.0062(10) 0.0066(10) O
O8 0.0169(12) 0.0193(11) 0.0265(13) 0.0064(10) 0.0097(10) 0.0113(10) O
O9 0.0217(13) 0.0253(13) 0.0195(12) 0.0125(11) 0.0079(10) 0.0116(10) O
O10 0.0214(13) 0.0199(11) 0.0185(11) 0.0089(10) 0.0082(10) 0.0106(9) O
O_wat 0.068(3) 0.0262(17) 0.0371(19) 0.0049(18) -0.0008(19) 0.0117(15) O

loop_
_atom_type_symbol
_atom_type_scat_dispersion_real
_atom_type_scat_dispersion_imag
_atom_type_scat_source
Ca 0.2262 0.3064 'International Tables Vol C tables 4.2.6.8 and 6.1.1.1'
K 0.2009 0.2494 'International Tables Vol C tables 4.2.6.8 and 6.1.1.1'
Na 0.0362 0.0249 'International Tables Vol C tables 4.2.6.8 and 6.1.1.1'
O 0.0106 0.0060 'International Tables Vol C tables 4.2.6.8 and 6.1.1.1'
Si 0.0817 0.0704 'International Tables Vol C tables 4.2.6.8 and 6.1.1.1'

loop_
_geom_angle_atom_site_label_1
_geom_angle_atom_site_label_2
_geom_angle_atom_site_label_3
_geom_angle_site_symmetry_1
_geom_angle_site_symmetry_3
_geom_angle
Ca1 Ca1 K 2_565 2_566 92.34(4)
Ca1 Ca1 Na 2_565 1_455 59.35(5)
Ca1 Ca1 Na 2_565 . 111.96(6)
Ca1 Ca1 Na 2_565 2_665 55.72(5)
Ca1 Ca1 O2 2_565 . 97.99(8)
Ca1 Ca1 O6 2_565 . 128.08(9)
Ca1 Ca1 O9 2_565 . 89.49(7)
Ca1 Ca1 O10 2_565 . 38.36(8)
Ca1 Ca1 O10 2_565 2_565 38.29(9)
K Ca1 Na 2_566 1_455 65.75(4)
K Ca1 Na 2_566 . 112.11(4)
K Ca1 Na 2_566 2_665 115.95(5)
K Ca1 O2 2_566 . 38.88(9)
K Ca1 O6 2_566 . 72.31(9)
K Ca1 O9 2_566 . 151.85(10)
K Ca1 O10 2_566 . 75.45(8)
K Ca1 O10 2_566 2_565 108.36(9)
Na Ca1 Na 1_455 . 170.17(6)
Na Ca1 Na 1_455 2_665 115.07(6)
Na Ca1 O2 1_455 . 43.67(8)
Na Ca1 O6 1_455 . 137.87(10)
Na Ca1 O9 1_455 . 136.63(8)
Na Ca1 O10 1_455 . 83.60(11)
Na Ca1 O10 1_455 2_565 46.54(10)
Na Ca1 Na . 2_665 56.45(6)
Na Ca1 O2 . . 140.45(8)
Na Ca1 O6 . . 42.27(10)
Na Ca1 O9 . . 42.41(9)
Na Ca1 O10 . . 86.58(11)
Na Ca1 O10 . 2_565 130.22(10)
Na Ca1 O2 2_665 . 147.26(9)
Na Ca1 O6 2_665 . 86.39(10)
Na Ca1 O9 2_665 . 44.96(9)
Na Ca1 O10 2_665 . 44.07(10)
Na Ca1 O10 2_665 2_565 80.46(10)
O2 Ca1 O6 . . 98.85(12)
O2 Ca1 O9 . . 167.10(13)
O2 Ca1 O10 . . 103.36(13)
O2 Ca1 O10 . 2_565 89.27(12)
O6 Ca1 O9 . . 84.53(12)
O6 Ca1 O10 . . 89.90(12)
O6 Ca1 O10 . 2_565 165.64(13)
O9 Ca1 O10 . . 89.03(12)
O9 Ca1 O10 . 2_565 90.17(12)
O10 Ca1 O10 . 2_565 76.65(12)
Ca1 K K 2_566 2_456 62.54(4)
Ca1 K K 2_566 2_556 97.43(3)
Ca1 K K 2_566 2_566 99.41(4)
Ca1 K Si1 2_566 . 151.00(4)
Ca1 K Si1 2_566 2_566 48.31(3)
Ca1 K Na 2_566 2_666 45.52(4)
Ca1 K Si2 2_566 1_445 97.03(4)
Ca1 K Si2 2_566 2_666 92.66(4)
Ca1 K Si3 2_566 2_566 48.51(3)
Ca1 K Si4 2_566 1_556 71.24(4)
Ca1 K Si4 2_566 2_565 122.90(4)
Ca1 K O1 2_566 . 138.23(8)
Ca1 K O3 2_566 1_556 83.88(8)
Ca1 K O5 2_566 2_566 73.75(8)
Ca1 K O7 2_566 2_566 50.02(7)
K K K 2_456 2_556 97.64(5)
K K K 2_456 2_566 129.75(5)
K K Si1 2_456 . 139.72(4)
K K Si1 2_456 2_566 91.17(5)
K K Na 2_456 2_666 99.49(5)
K K Si2 2_456 1_445 53.48(4)
K K Si2 2_456 2_666 136.50(5)
K K Si3 2_456 2_566 55.19(4)
K K Si4 2_456 1_556 133.19(5)
K K Si4 2_456 2_565 95.15(4)
K K O1 2_456 . 121.29(7)
K K O3 2_456 1_556 143.66(8)
K K O5 2_456 2_566 52.32(9)
K K O7 2_456 2_566 69.51(7)
K K K 2_556 2_566 132.20(4)
K K Si1 2_556 . 96.70(4)
K K Si1 2_556 2_566 134.19(4)
K K Na 2_556 2_666 66.17(5)
K K Si2 2_556 1_445 52.06(4)
K K Si2 2_556 2_666 47.82(4)
K K Si3 2_556 2_566 55.37(4)
K K Si4 2_556 1_556 95.06(5)
K K Si4 2_556 2_565 139.02(4)
K K O1 2_556 . 121.05(8)
K K O3 2_556 1_556 71.96(9)
K K O5 2_556 2_566 45.50(9)
K K O7 2_556 2_566 147.44(8)
K K Si1 2_566 . 53.03(4)
K K Si1 2_566 2_566 52.01(4)
K K Na 2_566 2_666 96.19(5)
K K Si2 2_566 1_445 161.90(4)
K K Si2 2_566 2_666 86.91(5)
K K Si3 2_566 2_566 144.74(4)
K K Si4 2_566 1_556 50.29(4)
K K Si4 2_566 2_565 53.69(4)
K K O1 2_566 . 43.33(6)
K K O3 2_566 1_556 65.87(9)
K K O5 2_566 2_566 171.22(7)
K K O7 2_566 2_566 64.36(7)
Si1 K Si1 . 2_566 105.04(5)
Si1 K Na . 2_666 120.73(5)
Si1 K Si2 . 1_445 111.61(5)
Si1 K Si2 . 2_666 78.44(4)
Si1 K Si3 . 2_566 152.07(5)
Si1 K Si4 . 1_556 82.39(5)
Si1 K Si4 . 2_565 51.69(4)
Si1 K O1 . . 25.60(8)
Si1 K O3 . 1_556 76.63(8)
Si1 K O5 . 2_566 132.51(9)
Si1 K O7 . 2_566 112.52(8)
Si1 K Na 2_566 2_666 68.05(5)
Si1 K Si2 2_566 1_445 141.79(5)
Si1 K Si2 2_566 2_666 97.61(5)
Si1 K Si3 2_566 2_566 96.63(5)
Si1 K Si4 2_566 1_556 50.08(4)
Si1 K Si4 2_566 2_565 84.01(5)
Si1 K O1 2_566 . 90.59(8)
Si1 K O3 2_566 1_556 74.58(9)
Si1 K O5 2_566 2_566 121.88(9)
Si1 K O7 2_566 2_566 25.71(6)
Na K Si2 2_666 1_445 100.73(6)
Na K Si2 2_666 2_666 47.18(4)
Na K Si3 2_666 2_566 52.27(5)
Na K Si4 2_666 1_556 46.82(4)
Na K Si4 2_666 2_565 148.52(5)
Na K O1 2_666 . 134.67(6)
Na K O3 2_666 1_556 44.23(8)
Na K O5 2_666 2_566 75.11(8)
Na K O7 2_666 2_566 86.00(8)
Si2 K Si2 1_445 2_666 99.88(6)
Si2 K Si3 1_445 2_566 53.34(4)
Si2 K Si4 1_445 1_556 144.34(6)
Si2 K Si4 1_445 2_565 110.36(5)
Si2 K O1 1_445 . 118.59(7)
Si2 K O3 1_445 1_556 123.75(10)
Si2 K O5 1_445 2_566 26.72(7)
Si2 K O7 1_445 2_566 122.97(7)
Si2 K Si3 2_666 2_566 81.44(5)
Si2 K Si4 2_666 1_556 49.21(4)
Si2 K Si4 2_666 2_565 128.04(5)
Si2 K O1 2_666 . 101.23(7)
Si2 K O3 2_666 1_556 24.64(8)
Si2 K O5 2_666 2_566 87.92(9)
Si2 K O7 2_666 2_566 122.79(7)
Si3 K Si4 2_566 1_556 98.86(5)
Si3 K Si4 2_566 2_565 150.31(5)
Si3 K O1 2_566 . 171.93(6)
Si3 K O3 2_566 1_556 92.75(9)
Si3 K O5 2_566 2_566 26.94(7)
Si3 K O7 2_566 2_566 94.63(8)
Si4 K Si4 1_556 2_565 103.98(5)
Si4 K O1 1_556 . 88.53(6)
Si4 K O3 1_556 1_556 24.88(8)
Si4 K O5 1_556 2_566 121.30(8)
Si4 K O7 1_556 2_566 75.76(7)
Si4 K O1 2_565 . 27.03(7)
Si4 K O3 2_565 1_556 115.77(9)
Si4 K O5 2_565 2_566 134.62(7)
Si4 K O7 2_565 2_566 73.25(8)
O1 K O3 . 1_556 92.64(9)
O1 K O5 . 2_566 145.05(9)
O1 K O7 . 2_566 90.31(11)
O3 K O5 1_556 2_566 107.36(12)
O3 K O7 1_556 2_566 100.27(10)
O5 K O7 2_566 2_566 113.06(11)
K Si1 K . 2_566 74.96(5)
K Si1 O1 . . 45.95(13)
K Si1 O4 . 1_545 64.10(13)
K Si1 O7 . . 95.75(13)
K Si1 O10 . . 150.25(12)
K Si1 O1 2_566 . 56.46(10)
K Si1 O4 2_566 1_545 131.97(12)
K Si1 O7 2_566 . 50.43(15)
K Si1 O10 2_566 . 113.72(14)
O1 Si1 O4 . 1_545 104.25(19)
O1 Si1 O7 . . 104.00(17)
O1 Si1 O10 . . 113.23(19)
O4 Si1 O7 1_545 . 108.51(18)
O4 Si1 O10 1_545 . 114.30(18)
O7 Si1 O10 . . 111.78(16)
Ca1 Na Ca1 . 1_655 170.17(8)
Ca1 Na Ca1 . 2_665 123.55(6)
Ca1 Na K . 2_666 112.72(6)
Ca1 Na Na . 2_665 61.10(7)
Ca1 Na O2 . 1_655 132.96(13)
Ca1 Na Ca1 1_655 2_665 64.93(6)
Ca1 Na K 1_655 2_666 68.73(5)
Ca1 Na Na 1_655 2_665 127.09(9)
Ca1 Na O2 1_655 1_655 41.54(10)
Ca1 Na K 2_665 2_666 96.64(7)
Ca1 Na Na 2_665 2_665 62.45(7)
Ca1 Na O2 2_665 1_655 101.32(13)
K Na Na 2_666 2_665 122.17(8)
K Na O2 2_666 1_655 41.93(9)
Na Na O2 2_665 1_655 158.61(15)
K Si2 K 1_665 2_666 80.12(5)
K Si2 O3 1_665 2_665 124.92(10)
K Si2 O5 1_665 2_676 47.55(13)
K Si2 O6 1_665 . 64.65(10)
K Si2 O7 1_665 . 123.75(14)
K Si2 O3 2_666 2_665 46.15(9)
K Si2 O5 2_666 2_676 64.73(15)
K Si2 O6 2_666 . 105.89(14)
K Si2 O7 2_666 . 140.03(15)
O3 Si2 O5 2_665 2_676 104.11(18)
O3 Si2 O6 2_665 . 112.9(2)
O3 Si2 O7 2_665 . 107.94(18)
O5 Si2 O6 2_676 . 112.16(16)
O5 Si2 O7 2_676 . 105.79(17)
O6 Si2 O7 . . 113.24(18)
K Si3 O2 2_566 . 61.58(13)
K Si3 O4 2_566 . 129.50(13)
K Si3 O5 2_566 . 47.47(12)
K Si3 O8 2_566 . 120.16(15)
O2 Si3 O4 . . 112.94(17)
O2 Si3 O5 . . 108.82(17)
O2 Si3 O8 . . 113.5(2)
O4 Si3 O5 . . 107.17(19)
O4 Si3 O8 . . 108.03(19)
O5 Si3 O8 . . 106.01(16)
K Si4 K 1_554 2_565 76.02(5)
K Si4 O1 1_554 2_565 56.00(11)
K Si4 O3 1_554 . 47.12(13)
K Si4 O8 1_554 2_675 122.71(11)
K Si4 O9 1_554 . 124.15(11)
K Si4 O1 2_565 2_565 49.27(12)
K Si4 O3 2_565 . 102.18(13)
K Si4 O8 2_565 2_675 57.64(13)
K Si4 O9 2_565 . 144.59(15)
O1 Si4 O3 2_565 . 102.75(16)
O1 Si4 O8 2_565 2_675 104.22(19)
O1 Si4 O9 2_565 . 114.03(19)
O3 Si4 O8 . 2_675 109.27(18)
O3 Si4 O9 . . 112.7(2)
O8 Si4 O9 2_675 . 113.08(14)
K O1 Si1 . . 108.45(18)
K O1 Si4 . 2_565 103.71(14)
Si1 O1 Si4 . 2_565 141.8(2)
Ca1 O2 Na . 1_455 94.79(11)
Ca1 O2 Si3 . . 122.60(19)
Na O2 Si3 1_455 . 127.6(2)
K O3 Si2 1_554 2_665 109.21(12)
K O3 Si4 1_554 . 108.00(19)
Si2 O3 Si4 2_665 . 140.87(19)
Si1 O4 Si3 1_565 . 149.87(18)
K O5 Si2 2_566 2_676 105.73(17)
K O5 Si3 2_566 . 105.59(14)
Si2 O5 Si3 2_676 . 146.5(2)
Ca1 O6 Si2 . . 120.13(16)
K O7 Si1 2_566 . 103.86(18)
K O7 Si2 2_566 . 113.12(15)
Si1 O7 Si2 . . 131.9(2)
Si3 O8 Si4 . 2_675 145.0(3)
Ca1 O9 Si4 . . 124.8(2)
Ca1 O10 Ca1 . 2_565 103.35(15)
Ca1 O10 Si1 . . 116.90(14)
Ca1 O10 Si1 2_565 . 119.90(17)

loop_
_geom_bond_atom_site_label_1
_geom_bond_atom_site_label_2
_geom_bond_site_symmetry_2
_geom_bond_distance
Ca1 Ca1 2_565 3.760(5)
Ca1 K 2_566 4.481(2)
Ca1 Na 1_455 3.430(3)
Ca1 Na . 3.617(3)
Ca1 Na 2_665 3.571(4)
Ca1 O2 . 2.283(4)
Ca1 O6 . 2.333(4)
Ca1 O9 . 2.351(4)
Ca1 O10 . 2.394(4)
Ca1 O10 2_565 2.398(4)
K K 2_456 4.714(4)
K K 2_556 4.614(3)
K K 2_566 4.409(5)
K Si1 . 3.598(2)
K Si1 2_566 3.647(3)
K Na 2_666 4.384(3)
K Si2 1_445 3.471(4)
K Si2 2_666 3.694(3)
K Si3 2_566 3.478(2)
K Si4 1_556 3.661(4)
K Si4 2_565 3.495(2)
K O1 . 2.726(4)
K O3 1_556 2.821(4)
K O5 2_566 2.661(4)
K O7 2_566 2.896(4)
Si1 O1 . 1.639(4)
Si1 O4 1_545 1.618(4)
Si1 O7 . 1.630(3)
Si1 O10 . 1.577(3)
Na Na 2_665 3.400(5)
Na O2 1_655 2.377(4)
Si2 O3 2_665 1.631(4)
Si2 O5 2_676 1.621(3)
Si2 O6 . 1.569(4)
Si2 O7 . 1.638(4)
Si3 O2 . 1.567(3)
Si3 O4 . 1.633(4)
Si3 O5 . 1.636(3)
Si3 O8 . 1.640(4)
Si4 O1 2_565 1.635(3)
Si4 O3 . 1.620(4)
Si4 O8 2_675 1.618(4)
Si4 O9 . 1.579(3)
